data_4088025
loop_
_publ_author_name
'Farrell, Kevin'
'M\"uller-Bunz, Helge'
'Albrecht, Martin'

_publ_section_title
;
 Synthesis, Isomerization, and Catalytic Transfer Hydrogenation Activity
 of Rhodium(III) Complexes Containing Both Chelating Dicarbenes and
 Diphosphine Ligands
;
_journal_issue 24
_journal_name_full Organometallics
_journal_page_first 5723
_journal_paper_doi 10.1021/acs.organomet.5b00809
_journal_volume 34
_journal_year 2015
_chemical_formula_moiety '2 (C43 H51 I N4 P2 Rh), 2 I, C H2 Cl2, H2 O'
_chemical_formula_sum 'C87 H106 Cl2 I4 N8 O P4 Rh2'
_chemical_formula_weight 2188.00
_space_group_IT_number 15
_space_group_name_Hall '-C 2yc'
_space_group_name_H-M_alt 'C 1 2/c 1'
_symmetry_cell_setting monoclinic
_symmetry_space_group_name_Hall '-C 2yc'
_symmetry_space_group_name_H-M 'C 1 2/c 1'
_atom_sites_solution_hydrogens geom
_atom_sites_solution_primary direct
_atom_sites_solution_secondary difmap
_audit_creation_method SHELXL-97
_cell_angle_alpha 90.00
_cell_angle_beta 109.683(1)
_cell_angle_gamma 90.00
_cell_formula_units_Z 4
_cell_length_a 21.0952(2)
_cell_length_b 13.1999(1)
_cell_length_c 34.2129(3)
_cell_measurement_reflns_used 77328
_cell_measurement_temperature 100(2)
_cell_measurement_theta_max 32.7520
_cell_measurement_theta_min 3.2010
_cell_volume 8970.09(15)
_computing_cell_refinement
; 
CrysAlisPro, Agilent Technologies, 
Version 1.171.36.24a (release 19-12-2012 CrysAlis171 .NET) 
(compiled Dec 19 2012,11:08:27) 
;
_computing_data_collection
; 
CrysAlisPro, Agilent Technologies, 
Version 1.171.36.24a (release 19-12-2012 CrysAlis171 .NET) 
(compiled Dec 19 2012,11:08:27) 
;
_computing_data_reduction
; 
CrysAlisPro, Agilent Technologies, 
Version 1.171.36.24a (release 19-12-2012 CrysAlis171 .NET) 
(compiled Dec 19 2012,11:08:27) 
;
_computing_structure_refinement 'SHELXL-97 (Sheldrick, 2008)'
_computing_structure_solution 'SHELXS-97 (Sheldrick, 2008)'
_diffrn_ambient_temperature 100(2)
_diffrn_detector_area_resol_mean 10.3196
_diffrn_measured_fraction_theta_full 0.989
_diffrn_measured_fraction_theta_max 0.948
_diffrn_measurement_device_type 'SuperNova, Dual, Cu at zero, Atlas'
_diffrn_measurement_method '\w scans'
_diffrn_radiation_monochromator mirror
_diffrn_radiation_source 'SuperNova (Mo) X-ray Source'
_diffrn_radiation_type MoK\a
_diffrn_radiation_wavelength 0.71073
_diffrn_reflns_av_R_equivalents 0.0243
_diffrn_reflns_av_sigmaI/netI 0.0132
_diffrn_reflns_limit_h_max 30
_diffrn_reflns_limit_h_min -31
_diffrn_reflns_limit_k_max 20
_diffrn_reflns_limit_k_min -20
_diffrn_reflns_limit_l_max 51
_diffrn_reflns_limit_l_min -52
_diffrn_reflns_number 137739
_diffrn_reflns_theta_full 32.00
_diffrn_reflns_theta_max 32.91
_diffrn_reflns_theta_min 2.84
_exptl_absorpt_coefficient_mu 1.924
_exptl_absorpt_correction_T_max 0.781
_exptl_absorpt_correction_T_min 0.667
_exptl_absorpt_correction_type analytical
_exptl_absorpt_process_details
; 
CrysAlisPro, Agilent Technologies, 
Version 1.171.36.24a (release 19-12-2012 CrysAlis171 .NET) 
(compiled Dec 19 2012,11:08:27) 
Analytical numeric absorption correction using a multifaceted crystal 
model based on expressions derived by R.C. Clark & J.S. Reid. 
(Clark, R. C. & Reid, J. S. (1995). Acta Cryst. A51, 887-897) 
;
_exptl_crystal_colour 'clear orange'
_exptl_crystal_density_diffrn 1.620
_exptl_crystal_density_method 'not measured'
_exptl_crystal_description irregular
_exptl_crystal_F_000 4352
_exptl_crystal_size_max 0.3095
_exptl_crystal_size_mid 0.1851
_exptl_crystal_size_min 0.1795
_platon_squeeze_details
; 
 PLATON: A.L. Spek, J. Appl. Cryst. 36 (2003), 7-13 
 PLATON version from 27.07.2012 
;
_refine_diff_density_max 3.258
_refine_diff_density_min -2.101
_refine_diff_density_rms 0.116
_refine_ls_extinction_method none
_refine_ls_goodness_of_fit_ref 1.072
_refine_ls_hydrogen_treatment constr
_refine_ls_matrix_type full
_refine_ls_number_parameters 480
_refine_ls_number_reflns 15920
_refine_ls_number_restraints 0
_refine_ls_restrained_S_all 1.072
_refine_ls_R_factor_all 0.0356
_refine_ls_R_factor_gt 0.0337
_refine_ls_shift/su_max 0.003
_refine_ls_shift/su_mean 0.000
_refine_ls_structure_factor_coef Fsqd
_refine_ls_weighting_details 'calc w=1/[\s^2^(Fo^2^)+(0.0325P)^2^+47.2059P] where P=(Fo^2^+2Fc^2^)/3'
_refine_ls_weighting_scheme calc
_refine_ls_wR_factor_gt 0.0839
_refine_ls_wR_factor_ref 0.0850
_reflns_number_gt 15039
_reflns_number_total 15920
_reflns_threshold_expression I>2\s(I)
_cod_data_source_file om5b00809_si_002.cif
_cod_data_source_block alb245sqz_5
_cod_original_cell_volume 8970.09(13)
_cod_original_sg_symbol_H-M 'C 2/c'
_cod_database_code 4088025

loop_
_symmetry_equiv_pos_as_xyz
'x, y, z'
'-x, y, -z+1/2'
'x+1/2, y+1/2, z'
'-x+1/2, y+1/2, -z+1/2'
'-x, -y, -z'
'x, -y, z-1/2'
'-x+1/2, -y+1/2, -z'
'x+1/2, -y+1/2, z-1/2'

loop_
_atom_site_label
_atom_site_type_symbol
_atom_site_fract_x
_atom_site_fract_y
_atom_site_fract_z
_atom_site_U_iso_or_equiv
_atom_site_adp_type
_atom_site_occupancy
_atom_site_symmetry_multiplicity
_atom_site_calc_flag
_atom_site_refinement_flags
_atom_site_disorder_assembly
_atom_site_disorder_group
Rh Rh 0.333174(7) 0.480507(11) 0.393422(4) 0.01124(3) Uani 1 1 d . . .
I1 I 0.397877(7) 0.434698(11) 0.475652(4) 0.01808(4) Uani 1 1 d . . .
P1 P 0.32786(3) 0.65648(4) 0.400013(17) 0.01504(9) Uani 1 1 d . . .
P2 P 0.22167(3) 0.48403(4) 0.393334(17) 0.01555(9) Uani 1 1 d . . .
N1 N 0.42168(9) 0.51476(14) 0.34537(5) 0.0147(3) Uani 1 1 d . . .
C2 C 0.49134(10) 0.47999(17) 0.40740(7) 0.0173(4) Uani 1 1 d . . .
H2 H 0.5104 0.4622 0.4359 0.021 Uiso 1 1 calc R . .
N3 N 0.30742(9) 0.30647(14) 0.33771(6) 0.0162(3) Uani 1 1 d . . .
N4 N 0.33228(10) 0.16311(14) 0.36926(6) 0.0201(3) Uani 1 1 d . . .
C1 C 0.42396(10) 0.48865(15) 0.38550(6) 0.0140(3) Uani 1 1 d . . .
N2 N 0.52728(9) 0.50170(16) 0.38071(6) 0.0185(3) Uani 1 1 d . . .
C3 C 0.48363(11) 0.52366(17) 0.34298(7) 0.0173(4) Uani 1 1 d . . .
C4 C 0.35718(10) 0.53916(16) 0.31395(6) 0.0150(3) Uani 1 1 d . . .
H4A H 0.3559 0.5130 0.2866 0.018 Uiso 1 1 calc R . .
H4B H 0.3509 0.6135 0.3118 0.018 Uiso 1 1 calc R . .
C5 C 0.30143(10) 0.49030(15) 0.32662(6) 0.0144(3) Uani 1 1 d . . .
H5 H 0.2609 0.5350 0.3169 0.017 Uiso 1 1 calc R . .
C6 C 0.28173(11) 0.38540(17) 0.30675(6) 0.0174(4) Uani 1 1 d . . .
H6A H 0.2321 0.3803 0.2947 0.021 Uiso 1 1 calc R . .
H6B H 0.3004 0.3764 0.2840 0.021 Uiso 1 1 calc R . .
C7 C 0.33111(10) 0.33095(15) 0.38001(6) 0.0146(3) Uani 1 1 d . . .
C8 C 0.34608(11) 0.24033(16) 0.39930(6) 0.0172(4) Uani 1 1 d . . .
H8 H 0.3632 0.2304 0.4285 0.021 Uiso 1 1 calc R . .
C9 C 0.30789(12) 0.20604(17) 0.33159(7) 0.0200(4) Uani 1 1 d . . .
C10 C 0.60144(11) 0.5069(2) 0.39289(8) 0.0228(4) Uani 1 1 d . . .
H10 H 0.6138 0.5013 0.3672 0.027 Uiso 1 1 calc R . .
C11 C 0.63424(13) 0.4193(2) 0.42152(10) 0.0323(6) Uani 1 1 d . . .
H11A H 0.6239 0.4246 0.4473 0.049 Uiso 1 1 calc R . .
H11B H 0.6831 0.4218 0.4279 0.049 Uiso 1 1 calc R . .
H11C H 0.6168 0.3550 0.4078 0.049 Uiso 1 1 calc R . .
C12 C 0.62580(12) 0.6094(2) 0.41294(9) 0.0278(5) Uani 1 1 d . . .
H12A H 0.6047 0.6637 0.3933 0.042 Uiso 1 1 calc R . .
H12B H 0.6748 0.6136 0.4204 0.042 Uiso 1 1 calc R . .
H12C H 0.6135 0.6169 0.4380 0.042 Uiso 1 1 calc R . .
C13 C 0.49836(12) 0.55564(19) 0.30533(7) 0.0215(4) Uani 1 1 d . . .
H13A H 0.5037 0.6294 0.3055 0.032 Uiso 1 1 calc R . .
H13B H 0.4611 0.5354 0.2805 0.032 Uiso 1 1 calc R . .
H13C H 0.5400 0.5232 0.3051 0.032 Uiso 1 1 calc R . .
C14 C 0.34080(13) 0.05335(17) 0.37782(8) 0.0240(4) Uani 1 1 d . . .
H14 H 0.3325 0.0175 0.3508 0.029 Uiso 1 1 calc R . .
C15 C 0.41230(16) 0.0304(2) 0.40542(12) 0.0388(7) Uani 1 1 d . . .
H15A H 0.4439 0.0562 0.3924 0.058 Uiso 1 1 calc R . .
H15B H 0.4180 -0.0430 0.4093 0.058 Uiso 1 1 calc R . .
H15C H 0.4212 0.0632 0.4324 0.058 Uiso 1 1 calc R . .
C16 C 0.28944(16) 0.0158(2) 0.39656(10) 0.0333(6) Uani 1 1 d . . .
H16A H 0.2971 0.0491 0.4234 0.050 Uiso 1 1 calc R . .
H16B H 0.2940 -0.0577 0.4006 0.050 Uiso 1 1 calc R . .
H16C H 0.2440 0.0317 0.3778 0.050 Uiso 1 1 calc R . .
C17 C 0.28502(16) 0.1540(2) 0.29052(8) 0.0298(5) Uani 1 1 d . . .
H17A H 0.3237 0.1224 0.2856 0.045 Uiso 1 1 calc R . .
H17B H 0.2644 0.2036 0.2686 0.045 Uiso 1 1 calc R . .
H17C H 0.2519 0.1018 0.2903 0.045 Uiso 1 1 calc R . .
C18 C 0.37040(11) 0.73698(16) 0.37277(7) 0.0178(4) Uani 1 1 d . . .
C19 C 0.33482(13) 0.79786(18) 0.33894(7) 0.0218(4) Uani 1 1 d . . .
H19 H 0.2871 0.8017 0.3305 0.026 Uiso 1 1 calc R . .
C20 C 0.36957(15) 0.85311(19) 0.31751(8) 0.0268(5) Uani 1 1 d . . .
H20 H 0.3452 0.8932 0.2942 0.032 Uiso 1 1 calc R . .
C21 C 0.43894(15) 0.8496(2) 0.32999(9) 0.0294(5) Uani 1 1 d . . .
H21 H 0.4622 0.8880 0.3156 0.035 Uiso 1 1 calc R . .
C22 C 0.47466(14) 0.79016(19) 0.36345(8) 0.0261(5) Uani 1 1 d . . .
H22 H 0.5224 0.7877 0.3719 0.031 Uiso 1 1 calc R . .
C23 C 0.44078(12) 0.73372(18) 0.38480(8) 0.0217(4) Uani 1 1 d . . .
H23 H 0.4656 0.6928 0.4077 0.026 Uiso 1 1 calc R . .
C24 C 0.35478(12) 0.71716(16) 0.45106(7) 0.0180(4) Uani 1 1 d . . .
C25 C 0.42068(12) 0.70006(18) 0.47801(7) 0.0216(4) Uani 1 1 d . . .
H25 H 0.4491 0.6542 0.4703 0.026 Uiso 1 1 calc R . .
C26 C 0.44450(15) 0.7501(2) 0.51605(8) 0.0281(5) Uani 1 1 d . . .
H26 H 0.4893 0.7392 0.5341 0.034 Uiso 1 1 calc R . .
C27 C 0.40227(17) 0.8164(2) 0.52748(9) 0.0339(6) Uani 1 1 d . . .
H27 H 0.4186 0.8509 0.5533 0.041 Uiso 1 1 calc R . .
C28 C 0.33730(17) 0.8323(2) 0.50162(9) 0.0334(6) Uani 1 1 d . . .
H28 H 0.3088 0.8771 0.5098 0.040 Uiso 1 1 calc R . .
C29 C 0.31318(14) 0.78297(19) 0.46347(8) 0.0247(4) Uani 1 1 d . . .
H29 H 0.2682 0.7941 0.4458 0.030 Uiso 1 1 calc R . .
C30 C 0.23837(11) 0.68834(17) 0.37497(7) 0.0200(4) Uani 1 1 d . . .
H30A H 0.2306 0.7598 0.3808 0.024 Uiso 1 1 calc R . .
H30B H 0.2256 0.6800 0.3445 0.024 Uiso 1 1 calc R . .
C31 C 0.19540(12) 0.61881(18) 0.39154(8) 0.0221(4) Uani 1 1 d . . .
H31A H 0.1477 0.6249 0.3736 0.027 Uiso 1 1 calc R . .
H31B H 0.1989 0.6410 0.4198 0.027 Uiso 1 1 calc R . .
C32 C 0.18424(11) 0.43472(17) 0.43093(7) 0.0177(4) Uani 1 1 d . . .
C33 C 0.11501(12) 0.4465(2) 0.42196(8) 0.0236(4) Uani 1 1 d . . .
H33 H 0.0891 0.4809 0.3974 0.028 Uiso 1 1 calc R . .
C34 C 0.08369(12) 0.4082(2) 0.44875(8) 0.0259(5) Uani 1 1 d . . .
H34 H 0.0367 0.4176 0.4426 0.031 Uiso 1 1 calc R . .
C35 C 0.12040(13) 0.3569(2) 0.48409(8) 0.0261(5) Uani 1 1 d . . .
H35 H 0.0985 0.3280 0.5016 0.031 Uiso 1 1 calc R . .
C36 C 0.18927(14) 0.3475(3) 0.49412(9) 0.0332(6) Uani 1 1 d . . .
H36 H 0.2150 0.3146 0.5191 0.040 Uiso 1 1 calc R . .
C37 C 0.22147(13) 0.3865(2) 0.46746(9) 0.0288(5) Uani 1 1 d . . .
H37 H 0.2688 0.3798 0.4745 0.035 Uiso 1 1 calc R . .
C38 C 0.16517(11) 0.4216(2) 0.34729(7) 0.0223(4) Uani 1 1 d . . .
C39 C 0.12624(13) 0.4727(3) 0.31157(8) 0.0299(5) Uani 1 1 d . . .
H39 H 0.1252 0.5447 0.3111 0.036 Uiso 1 1 calc R . .
C40 C 0.08899(15) 0.4177(3) 0.27671(9) 0.0403(7) Uani 1 1 d . . .
H40 H 0.0625 0.4525 0.2524 0.048 Uiso 1 1 calc R . .
C41 C 0.09006(15) 0.3127(3) 0.27708(9) 0.0430(8) Uani 1 1 d . . .
H41 H 0.0648 0.2760 0.2530 0.052 Uiso 1 1 calc R . .
C42 C 0.12804(15) 0.2609(3) 0.31268(9) 0.0354(7) Uani 1 1 d . . .
H42 H 0.1285 0.1890 0.3131 0.042 Uiso 1 1 calc R . .
C43 C 0.16530(13) 0.3154(2) 0.34774(8) 0.0263(5) Uani 1 1 d . . .
H43 H 0.1910 0.2803 0.3722 0.032 Uiso 1 1 calc R . .
I2A I 0.351139(12) 0.39710(3) 0.208188(7) 0.03954(10) Uani 0.9478(13) 1 d P A 1
I2B I 0.3644(2) 0.3448(5) 0.21708(15) 0.0372(12) Uiso 0.0522(13) 1 d P A 2

loop_
_atom_site_aniso_label
_atom_site_aniso_U_11
_atom_site_aniso_U_22
_atom_site_aniso_U_33
_atom_site_aniso_U_23
_atom_site_aniso_U_13
_atom_site_aniso_U_12
Rh 0.01132(6) 0.01203(6) 0.01069(6) -0.00020(5) 0.00414(5) -0.00054(5)
I1 0.02007(7) 0.01994(7) 0.01309(6) 0.00057(4) 0.00410(5) -0.00180(5)
P1 0.0153(2) 0.0131(2) 0.0169(2) 0.00043(17) 0.00568(18) 0.00101(17)
P2 0.0132(2) 0.0184(2) 0.0162(2) 0.00138(18) 0.00643(18) -0.00058(17)
N1 0.0140(7) 0.0174(7) 0.0133(7) 0.0007(6) 0.0056(6) -0.0015(6)
C2 0.0132(8) 0.0237(10) 0.0152(8) 0.0013(7) 0.0052(7) -0.0002(7)
N3 0.0185(8) 0.0158(7) 0.0146(7) -0.0030(6) 0.0060(6) -0.0030(6)
N4 0.0249(9) 0.0140(8) 0.0215(8) -0.0040(6) 0.0081(7) -0.0007(7)
C1 0.0134(8) 0.0153(8) 0.0142(8) 0.0009(6) 0.0057(6) -0.0008(6)
N2 0.0132(7) 0.0253(9) 0.0177(8) 0.0017(7) 0.0064(6) -0.0002(6)
C3 0.0150(8) 0.0212(9) 0.0168(9) 0.0005(7) 0.0069(7) -0.0016(7)
C4 0.0145(8) 0.0173(8) 0.0127(8) 0.0018(6) 0.0041(6) 0.0000(7)
C5 0.0117(8) 0.0163(8) 0.0126(8) 0.0030(6) 0.0007(6) -0.0011(6)
C6 0.0179(9) 0.0213(9) 0.0122(8) -0.0016(7) 0.0039(7) -0.0046(7)
C7 0.0147(8) 0.0155(8) 0.0142(8) -0.0021(6) 0.0056(6) -0.0021(6)
C8 0.0198(9) 0.0169(9) 0.0143(8) -0.0023(7) 0.0050(7) -0.0030(7)
C9 0.0236(10) 0.0185(9) 0.0186(9) -0.0042(7) 0.0082(8) -0.0030(8)
C10 0.0122(9) 0.0340(12) 0.0229(10) 0.0030(9) 0.0068(8) 0.0006(8)
C11 0.0173(10) 0.0356(14) 0.0440(16) 0.0105(12) 0.0101(10) 0.0074(9)
C12 0.0172(10) 0.0347(13) 0.0296(12) 0.0039(10) 0.0055(9) -0.0056(9)
C13 0.0191(9) 0.0298(11) 0.0185(9) 0.0010(8) 0.0103(8) -0.0031(8)
C14 0.0290(11) 0.0135(9) 0.0301(12) -0.0035(8) 0.0108(9) 0.0013(8)
C15 0.0315(14) 0.0233(12) 0.0545(19) -0.0034(12) 0.0049(13) 0.0075(10)
C16 0.0398(15) 0.0197(11) 0.0463(16) 0.0021(10) 0.0222(13) -0.0027(10)
C17 0.0422(14) 0.0258(11) 0.0210(11) -0.0110(9) 0.0102(10) -0.0075(10)
C18 0.0233(10) 0.0133(8) 0.0181(9) -0.0004(7) 0.0086(8) -0.0006(7)
C19 0.0282(11) 0.0189(9) 0.0206(10) 0.0016(8) 0.0112(8) 0.0022(8)
C20 0.0414(14) 0.0202(10) 0.0240(11) 0.0034(8) 0.0179(10) 0.0010(9)
C21 0.0401(14) 0.0233(11) 0.0326(13) 0.0000(9) 0.0226(11) -0.0059(10)
C22 0.0291(12) 0.0226(10) 0.0318(12) -0.0039(9) 0.0171(10) -0.0062(9)
C23 0.0241(10) 0.0184(9) 0.0245(10) -0.0020(8) 0.0107(8) -0.0037(8)
C24 0.0245(10) 0.0135(8) 0.0185(9) -0.0002(7) 0.0105(8) 0.0005(7)
C25 0.0252(10) 0.0182(9) 0.0217(10) -0.0029(8) 0.0081(8) -0.0024(8)
C26 0.0360(13) 0.0238(11) 0.0210(10) -0.0037(8) 0.0050(9) -0.0043(10)
C27 0.0537(18) 0.0248(12) 0.0237(11) -0.0071(9) 0.0137(12) -0.0006(12)
C28 0.0519(17) 0.0264(12) 0.0265(12) -0.0037(10) 0.0191(12) 0.0100(12)
C29 0.0330(12) 0.0215(10) 0.0230(10) 0.0008(8) 0.0138(9) 0.0078(9)
C30 0.0191(9) 0.0192(9) 0.0217(10) 0.0046(7) 0.0068(8) 0.0032(7)
C31 0.0175(9) 0.0219(10) 0.0290(11) 0.0040(8) 0.0106(8) 0.0038(8)
C32 0.0169(9) 0.0201(9) 0.0185(9) -0.0015(7) 0.0089(7) -0.0024(7)
C33 0.0174(9) 0.0324(12) 0.0231(10) 0.0038(9) 0.0095(8) 0.0006(8)
C34 0.0192(10) 0.0352(13) 0.0273(11) 0.0020(10) 0.0134(9) -0.0011(9)
C35 0.0241(11) 0.0323(12) 0.0265(11) 0.0032(9) 0.0145(9) -0.0024(9)
C36 0.0272(12) 0.0464(16) 0.0281(12) 0.0143(11) 0.0120(10) 0.0029(11)
C37 0.0194(10) 0.0402(14) 0.0285(12) 0.0104(10) 0.0101(9) 0.0012(9)
C38 0.0142(9) 0.0368(12) 0.0168(9) -0.0015(8) 0.0063(7) -0.0043(8)
C39 0.0183(10) 0.0498(16) 0.0204(10) 0.0010(10) 0.0051(8) 0.0018(10)
C40 0.0220(12) 0.073(2) 0.0210(12) -0.0065(13) 0.0009(9) -0.0038(13)
C41 0.0258(13) 0.079(3) 0.0232(12) -0.0177(14) 0.0072(10) -0.0216(14)
C42 0.0305(13) 0.0482(17) 0.0323(13) -0.0151(12) 0.0170(11) -0.0233(12)
C43 0.0230(10) 0.0361(13) 0.0221(10) -0.0056(9) 0.0109(9) -0.0126(9)
I2A 0.03461(12) 0.0643(2) 0.02440(10) -0.01893(11) 0.01610(8) -0.02566(12)

loop_
_atom_type_symbol
_atom_type_description
_atom_type_scat_dispersion_real
_atom_type_scat_dispersion_imag
_atom_type_scat_source
C C 0.0033 0.0016 'International Tables Vol C Tables 4.2.6.8 and 6.1.1.4'
H H 0.0000 0.0000 'International Tables Vol C Tables 4.2.6.8 and 6.1.1.4'
N N 0.0061 0.0033 'International Tables Vol C Tables 4.2.6.8 and 6.1.1.4'
P P 0.1023 0.0942 'International Tables Vol C Tables 4.2.6.8 and 6.1.1.4'
Rh Rh -1.1178 0.9187 'International Tables Vol C Tables 4.2.6.8 and 6.1.1.4'
I I -0.4742 1.8119 'International Tables Vol C Tables 4.2.6.8 and 6.1.1.4'
O O 0.0106 0.0060 'International Tables Vol C Tables 4.2.6.8 and 6.1.1.4'
Cl Cl 0.1484 0.1585 'International Tables Vol C Tables 4.2.6.8 and 6.1.1.4'

loop_
_geom_angle_atom_site_label_1
_geom_angle_atom_site_label_2
_geom_angle_atom_site_label_3
_geom_angle
C7 Rh C1 88.31(8)
C7 Rh C5 80.97(8)
C1 Rh C5 79.93(8)
C7 Rh P1 172.75(6)
C1 Rh P1 92.20(6)
C5 Rh P1 91.99(6)
C7 Rh P2 94.24(6)
C1 Rh P2 171.58(6)
C5 Rh P2 92.52(6)
P1 Rh P2 84.27(2)
C7 Rh I1 89.02(6)
C1 Rh I1 89.01(6)
C5 Rh I1 165.24(6)
P1 Rh I1 98.228(15)
P2 Rh I1 99.050(14)
C24 P1 C18 100.59(10)
C24 P1 C30 106.53(11)
C18 P1 C30 103.40(10)
C24 P1 Rh 121.14(7)
C18 P1 Rh 118.58(7)
C30 P1 Rh 104.89(8)
C38 P2 C32 97.73(10)
C38 P2 C31 107.69(12)
C32 P2 C31 99.69(10)
C38 P2 Rh 110.80(8)
C32 P2 Rh 131.05(8)
C31 P2 Rh 107.82(7)
C3 N1 C1 111.64(17)
C3 N1 C4 128.46(18)
C1 N1 C4 119.51(17)
C1 C2 N2 108.44(18)
C1 C2 H2 125.8
N2 C2 H2 125.8
C9 N3 C7 111.72(18)
C9 N3 C6 127.90(18)
C7 N3 C6 120.21(17)
C9 N4 C8 108.29(18)
C9 N4 C14 125.9(2)
C8 N4 C14 125.8(2)
C2 C1 N1 104.09(17)
C2 C1 Rh 140.88(16)
N1 C1 Rh 114.99(14)
C3 N2 C2 109.00(18)
C3 N2 C10 125.40(19)
C2 N2 C10 125.46(18)
N2 C3 N1 106.82(18)
N2 C3 C13 128.35(19)
N1 C3 C13 124.80(19)
N1 C4 C5 108.31(16)
N1 C4 H4A 110.0
C5 C4 H4A 110.0
N1 C4 H4B 110.0
C5 C4 H4B 110.0
H4A C4 H4B 108.4
C4 C5 C6 111.99(17)
C4 C5 Rh 109.39(13)
C6 C5 Rh 110.84(13)
C4 C5 H5 108.2
C6 C5 H5 108.2
Rh C5 H5 108.2
N3 C6 C5 110.14(16)
N3 C6 H6A 109.6
C5 C6 H6A 109.6
N3 C6 H6B 109.6
C5 C6 H6B 109.6
H6A C6 H6B 108.1
C8 C7 N3 104.11(18)
C8 C7 Rh 140.27(16)
N3 C7 Rh 115.61(14)
C7 C8 N4 109.13(18)
C7 C8 H8 125.4
N4 C8 H8 125.4
N4 C9 N3 106.73(19)
N4 C9 C17 127.5(2)
N3 C9 C17 125.8(2)
N2 C10 C11 110.7(2)
N2 C10 C12 109.4(2)
C11 C10 C12 111.9(2)
N2 C10 H10 108.2
C11 C10 H10 108.2
C12 C10 H10 108.2
C10 C11 H11A 109.5
C10 C11 H11B 109.5
H11A C11 H11B 109.5
C10 C11 H11C 109.5
H11A C11 H11C 109.5
H11B C11 H11C 109.5
C10 C12 H12A 109.5
C10 C12 H12B 109.5
H12A C12 H12B 109.5
C10 C12 H12C 109.5
H12A C12 H12C 109.5
H12B C12 H12C 109.5
C3 C13 H13A 109.5
C3 C13 H13B 109.5
H13A C13 H13B 109.5
C3 C13 H13C 109.5
H13A C13 H13C 109.5
H13B C13 H13C 109.5
N4 C14 C16 110.4(2)
N4 C14 C15 110.4(2)
C16 C14 C15 112.0(3)
N4 C14 H14 108.0
C16 C14 H14 108.0
C15 C14 H14 108.0
C14 C15 H15A 109.5
C14 C15 H15B 109.5
H15A C15 H15B 109.5
C14 C15 H15C 109.5
H15A C15 H15C 109.5
H15B C15 H15C 109.5
C14 C16 H16A 109.5
C14 C16 H16B 109.5
H16A C16 H16B 109.5
C14 C16 H16C 109.5
H16A C16 H16C 109.5
H16B C16 H16C 109.5
C9 C17 H17A 109.5
C9 C17 H17B 109.5
H17A C17 H17B 109.5
C9 C17 H17C 109.5
H17A C17 H17C 109.5
H17B C17 H17C 109.5
C19 C18 C23 118.7(2)
C19 C18 P1 122.29(18)
C23 C18 P1 118.95(17)
C18 C19 C20 120.1(2)
C18 C19 H19 120.0
C20 C19 H19 120.0
C21 C20 C19 120.5(2)
C21 C20 H20 119.8
C19 C20 H20 119.8
C20 C21 C22 120.0(2)
C20 C21 H21 120.0
C22 C21 H21 120.0
C21 C22 C23 120.2(2)
C21 C22 H22 119.9
C23 C22 H22 119.9
C22 C23 C18 120.5(2)
C22 C23 H23 119.7
C18 C23 H23 119.7
C29 C24 C25 119.0(2)
C29 C24 P1 122.49(18)
C25 C24 P1 118.50(16)
C26 C25 C24 120.2(2)
C26 C25 H25 119.9
C24 C25 H25 119.9
C25 C26 C27 119.7(3)
C25 C26 H26 120.1
C27 C26 H26 120.1
C28 C27 C26 120.5(2)
C28 C27 H27 119.7
C26 C27 H27 119.7
C27 C28 C29 120.1(3)
C27 C28 H28 119.9
C29 C28 H28 119.9
C28 C29 C24 120.4(3)
C28 C29 H29 119.8
C24 C29 H29 119.8
C31 C30 P1 109.51(15)
C31 C30 H30A 109.8
P1 C30 H30A 109.8
C31 C30 H30B 109.8
P1 C30 H30B 109.8
H30A C30 H30B 108.2
C30 C31 P2 112.33(16)
C30 C31 H31A 109.1
P2 C31 H31A 109.1
C30 C31 H31B 109.1
P2 C31 H31B 109.1
H31A C31 H31B 107.9
C37 C32 C33 118.8(2)
C37 C32 P2 123.12(17)
C33 C32 P2 118.06(17)
C34 C33 C32 120.5(2)
C34 C33 H33 119.7
C32 C33 H33 119.7
C35 C34 C33 120.4(2)
C35 C34 H34 119.8
C33 C34 H34 119.8
C34 C35 C36 119.8(2)
C34 C35 H35 120.1
C36 C35 H35 120.1
C35 C36 C37 120.3(2)
C35 C36 H36 119.9
C37 C36 H36 119.9
C32 C37 C36 120.1(2)
C32 C37 H37 119.9
C36 C37 H37 119.9
C39 C38 C43 119.5(2)
C39 C38 P2 124.0(2)
C43 C38 P2 116.40(19)
C40 C39 C38 119.6(3)
C40 C39 H39 120.2
C38 C39 H39 120.2
C41 C40 C39 120.8(3)
C41 C40 H40 119.6
C39 C40 H40 119.6
C40 C41 C42 120.1(3)
C40 C41 H41 119.9
C42 C41 H41 119.9
C41 C42 C43 119.5(3)
C41 C42 H42 120.3
C43 C42 H42 120.3
C42 C43 C38 120.6(3)
C42 C43 H43 119.7
C38 C43 H43 119.7

loop_
_geom_bond_atom_site_label_1
_geom_bond_atom_site_label_2
_geom_bond_distance
Rh C7 2.024(2)
Rh C1 2.025(2)
Rh C5 2.158(2)
Rh P1 2.3401(6)
Rh P2 2.3516(6)
Rh I1 2.7490(2)
P1 C24 1.829(2)
P1 C18 1.835(2)
P1 C30 1.840(2)
P2 C38 1.821(2)
P2 C32 1.840(2)
P2 C31 1.858(2)
N1 C3 1.342(3)
N1 C1 1.400(3)
N1 C4 1.458(3)
C2 C1 1.370(3)
C2 N2 1.399(3)
C2 H2 0.9500
N3 C9 1.343(3)
N3 C7 1.400(3)
N3 C6 1.454(3)
N4 C9 1.342(3)
N4 C8 1.407(3)
N4 C14 1.477(3)
N2 C3 1.341(3)
N2 C10 1.479(3)
C3 C13 1.484(3)
C4 C5 1.526(3)
C4 H4A 0.9900
C4 H4B 0.9900
C5 C6 1.537(3)
C5 H5 1.0000
C6 H6A 0.9900
C6 H6B 0.9900
C7 C8 1.351(3)
C8 H8 0.9500
C9 C17 1.491(3)
C10 C11 1.523(4)
C10 C12 1.526(4)
C10 H10 1.0000
C11 H11A 0.9800
C11 H11B 0.9800
C11 H11C 0.9800
C12 H12A 0.9800
C12 H12B 0.9800
C12 H12C 0.9800
C13 H13A 0.9800
C13 H13B 0.9800
C13 H13C 0.9800
C14 C16 1.516(4)
C14 C15 1.516(4)
C14 H14 1.0000
C15 H15A 0.9800
C15 H15B 0.9800
C15 H15C 0.9800
C16 H16A 0.9800
C16 H16B 0.9800
C16 H16C 0.9800
C17 H17A 0.9800
C17 H17B 0.9800
C17 H17C 0.9800
C18 C19 1.401(3)
C18 C23 1.401(3)
C19 C20 1.403(3)
C19 H19 0.9500
C20 C21 1.380(4)
C20 H20 0.9500
C21 C22 1.383(4)
C21 H21 0.9500
C22 C23 1.397(3)
C22 H22 0.9500
C23 H23 0.9500
C24 C29 1.399(3)
C24 C25 1.404(3)
C25 C26 1.394(3)
C25 H25 0.9500
C26 C27 1.396(4)
C26 H26 0.9500
C27 C28 1.374(5)
C27 H27 0.9500
C28 C29 1.393(4)
C28 H28 0.9500
C29 H29 0.9500
C30 C31 1.527(3)
C30 H30A 0.9900
C30 H30B 0.9900
C31 H31A 0.9900
C31 H31B 0.9900
C32 C37 1.387(3)
C32 C33 1.396(3)
C33 C34 1.393(3)
C33 H33 0.9500
C34 C35 1.375(4)
C34 H34 0.9500
C35 C36 1.381(4)
C35 H35 0.9500
C36 C37 1.405(4)
C36 H36 0.9500
C37 H37 0.9500
C38 C39 1.396(4)
C38 C43 1.401(4)
C39 C40 1.392(4)
C39 H39 0.9500
C40 C41 1.386(6)
C40 H40 0.9500
C41 C42 1.391(5)
C41 H41 0.9500
C42 C43 1.393(4)
C42 H42 0.9500
C43 H43 0.9500

loop_
_geom_torsion_atom_site_label_1
_geom_torsion_atom_site_label_2
_geom_torsion_atom_site_label_3
_geom_torsion_atom_site_label_4
_geom_torsion
C1 Rh P1 C24 -95.45(10)
C5 Rh P1 C24 -175.45(10)
P2 Rh P1 C24 92.22(9)
I1 Rh P1 C24 -6.13(9)
C1 Rh P1 C18 29.55(10)
C5 Rh P1 C18 -50.44(10)
P2 Rh P1 C18 -142.78(9)
I1 Rh P1 C18 118.87(8)
C1 Rh P1 C30 144.25(10)
C5 Rh P1 C30 64.25(9)
P2 Rh P1 C30 -28.08(8)
I1 Rh P1 C30 -126.43(8)
C7 Rh P2 C38 -48.18(11)
C5 Rh P2 C38 32.95(11)
P1 Rh P2 C38 124.70(9)
I1 Rh P2 C38 -137.85(9)
C7 Rh P2 C32 73.26(11)
C5 Rh P2 C32 154.38(11)
P1 Rh P2 C32 -113.87(10)
I1 Rh P2 C32 -16.42(10)
C7 Rh P2 C31 -165.79(10)
C5 Rh P2 C31 -84.66(10)
P1 Rh P2 C31 7.09(9)
I1 Rh P2 C31 104.54(9)
N2 C2 C1 N1 0.6(2)
N2 C2 C1 Rh -176.64(19)
C3 N1 C1 C2 -1.2(2)
C4 N1 C1 C2 -174.65(18)
C3 N1 C1 Rh 176.88(15)
C4 N1 C1 Rh 3.5(2)
C7 Rh C1 C2 -90.4(3)
C5 Rh C1 C2 -171.5(3)
P1 Rh C1 C2 96.8(3)
I1 Rh C1 C2 -1.4(3)
C7 Rh C1 N1 92.49(15)
C5 Rh C1 N1 11.36(15)
P1 Rh C1 N1 -80.27(14)
I1 Rh C1 N1 -178.47(14)
C1 C2 N2 C3 0.1(3)
C1 C2 N2 C10 176.0(2)
C2 N2 C3 N1 -0.9(3)
C10 N2 C3 N1 -176.8(2)
C2 N2 C3 C13 177.1(2)
C10 N2 C3 C13 1.2(4)
C1 N1 C3 N2 1.3(2)
C4 N1 C3 N2 174.0(2)
C1 N1 C3 C13 -176.7(2)
C4 N1 C3 C13 -4.0(4)
C3 N1 C4 C5 165.0(2)
C1 N1 C4 C5 -22.8(2)
N1 C4 C5 C6 -93.63(19)
N1 C4 C5 Rh 29.67(19)
C7 Rh C5 C4 -112.71(15)
C1 Rh C5 C4 -22.83(14)
P1 Rh C5 C4 69.05(13)
P2 Rh C5 C4 153.40(13)
I1 Rh C5 C4 -64.9(3)
C7 Rh C5 C6 11.26(14)
C1 Rh C5 C6 101.14(15)
P1 Rh C5 C6 -166.98(13)
P2 Rh C5 C6 -82.63(14)
I1 Rh C5 C6 59.1(3)
C9 N3 C6 C5 -171.1(2)
C7 N3 C6 C5 13.9(3)
C4 C5 C6 N3 106.47(19)
Rh C5 C6 N3 -16.0(2)
C9 N3 C7 C8 0.1(2)
C6 N3 C7 C8 175.78(19)
C9 N3 C7 Rh 179.83(15)
C6 N3 C7 Rh -4.5(2)
C1 Rh C7 C8 95.3(3)
C5 Rh C7 C8 175.4(3)
P2 Rh C7 C8 -92.7(2)
I1 Rh C7 C8 6.3(2)
C1 Rh C7 N3 -84.33(15)
C5 Rh C7 N3 -4.26(15)
P2 Rh C7 N3 87.63(14)
I1 Rh C7 N3 -173.37(14)
N3 C7 C8 N4 0.5(2)
Rh C7 C8 N4 -179.14(19)
C9 N4 C8 C7 -0.9(3)
C14 N4 C8 C7 -178.8(2)
C8 N4 C9 N3 0.9(3)
C14 N4 C9 N3 178.8(2)
C8 N4 C9 C17 -178.7(2)
C14 N4 C9 C17 -0.8(4)
C7 N3 C9 N4 -0.6(3)
C6 N3 C9 N4 -176.0(2)
C7 N3 C9 C17 179.0(2)
C6 N3 C9 C17 3.7(4)
C3 N2 C10 C11 -141.2(2)
C2 N2 C10 C11 43.5(3)
C3 N2 C10 C12 95.0(3)
C2 N2 C10 C12 -80.3(3)
C9 N4 C14 C16 -108.7(3)
C8 N4 C14 C16 68.9(3)
C9 N4 C14 C15 127.0(3)
C8 N4 C14 C15 -55.4(3)
C24 P1 C18 C19 -114.68(19)
C30 P1 C18 C19 -4.7(2)
Rh P1 C18 C19 110.82(18)
C24 P1 C18 C23 68.64(19)
C30 P1 C18 C23 178.64(18)
Rh P1 C18 C23 -65.86(19)
C23 C18 C19 C20 0.8(3)
P1 C18 C19 C20 -175.93(18)
C18 C19 C20 C21 -1.3(4)
C19 C20 C21 C22 1.0(4)
C20 C21 C22 C23 -0.2(4)
C21 C22 C23 C18 -0.3(4)
C19 C18 C23 C22 0.0(3)
P1 C18 C23 C22 176.84(18)
C18 P1 C24 C29 101.1(2)
C30 P1 C24 C29 -6.4(2)
Rh P1 C24 C29 -125.90(18)
C18 P1 C24 C25 -76.18(19)
C30 P1 C24 C25 176.28(18)
Rh P1 C24 C25 56.8(2)
C29 C24 C25 C26 -1.6(3)
P1 C24 C25 C26 175.79(19)
C24 C25 C26 C27 0.8(4)
C25 C26 C27 C28 0.3(4)
C26 C27 C28 C29 -0.6(5)
C27 C28 C29 C24 -0.2(4)
C25 C24 C29 C28 1.3(4)
P1 C24 C29 C28 -176.0(2)
C24 P1 C30 C31 -80.18(18)
C18 P1 C30 C31 174.30(16)
Rh P1 C30 C31 49.39(17)
P1 C30 C31 P2 -45.7(2)
C38 P2 C31 C30 -98.66(18)
C32 P2 C31 C30 159.93(17)
Rh P2 C31 C30 20.94(19)
C38 P2 C32 C37 127.5(2)
C31 P2 C32 C37 -123.0(2)
Rh P2 C32 C37 1.1(3)
C38 P2 C32 C33 -52.3(2)
C31 P2 C32 C33 57.2(2)
Rh P2 C32 C33 -178.72(15)
C37 C32 C33 C34 -1.6(4)
P2 C32 C33 C34 178.2(2)
C32 C33 C34 C35 -1.0(4)
C33 C34 C35 C36 3.1(4)
C34 C35 C36 C37 -2.7(5)
C33 C32 C37 C36 2.0(4)
P2 C32 C37 C36 -177.8(2)
C35 C36 C37 C32 0.1(5)
C32 P2 C38 C39 122.7(2)
C31 P2 C38 C39 19.9(2)
Rh P2 C38 C39 -97.8(2)
C32 P2 C38 C43 -61.6(2)
C31 P2 C38 C43 -164.44(18)
Rh P2 C38 C43 77.87(18)
C43 C38 C39 C40 -1.0(4)
P2 C38 C39 C40 174.5(2)
C38 C39 C40 C41 0.1(4)
C39 C40 C41 C42 0.7(5)
C40 C41 C42 C43 -0.5(4)
C41 C42 C43 C38 -0.5(4)
C39 C38 C43 C42 1.2(4)
P2 C38 C43 C42 -174.65(19)

loop_
_platon_squeeze_void_nr
_platon_squeeze_void_average_x
_platon_squeeze_void_average_y
_platon_squeeze_void_average_z
_platon_squeeze_void_volume
_platon_squeeze_void_count_electrons
_platon_squeeze_void_content
1 0.500 0.199 0.250 184 52 'C H2 Cl2, H2 O'
2 1.000 0.301 0.750 184 52 'C H2 Cl2, H2 O'
3 0.000 0.699 0.250 184 52 'C H2 Cl2, H2 O'
4 0.500 0.801 0.750 184 52 'C H2 Cl2, H2 O'
